data_4086727
loop_
_publ_author_name
'Huchenski, Blake S. N.'
'Adams, Matt R.'
'McDonald, Robert'
'Ferguson, Michael J.'
'Speed, Alexander W. H.'

_publ_section_title
;
 Synthesis and Catalytic Reactivity of Bis(amino)cyclopropenylidene
 Carbene--Borane Adducts
;
_journal_issue 18
_journal_name_full Organometallics
_journal_page_first 3101
_journal_paper_doi 10.1021/acs.organomet.6b00654
_journal_volume 35
_journal_year 2016
_chemical_formula_moiety 'C15 H28 B F3 N2'
_chemical_formula_sum 'C15 H28 B F3 N2'
_chemical_formula_weight 304.20
_space_group_crystal_system orthorhombic
_space_group_IT_number 33
_space_group_name_Hall 'P 2c -2n'
_space_group_name_H-M_alt 'P n a 21'
_symmetry_space_group_name_Hall 'P 2c -2n'
_symmetry_space_group_name_H-M 'P n a 21'
_atom_sites_solution_hydrogens geom
_audit_creation_method SHELXL-2014/7
_cell_angle_alpha 90
_cell_angle_beta 90
_cell_angle_gamma 90
_cell_formula_units_Z 4
_cell_length_a 12.6370(5)
_cell_length_b 13.9619(5)
_cell_length_c 9.6818(4)
_cell_measurement_reflns_used 7364
_cell_measurement_temperature 193(2)
_cell_measurement_theta_max 22.52
_cell_measurement_theta_min 2.17
_cell_volume 1708.22(12)
_computing_cell_refinement 'Bruker SAINT'
_computing_data_collection 'Bruker APEX2'
_computing_data_reduction 'Bruker SAINT'
_computing_molecular_graphics 'Bruker SHELXTL'
_computing_publication_material 'Bruker SHELXTL'
_computing_structure_refinement 'SHELXL-2014/7 (Sheldrick, 2014)'
_computing_structure_solution 'SHELXD (Schneider & Sheldrick, 2002)'
_diffrn_ambient_temperature 193(2)
_diffrn_measured_fraction_theta_full 1.000
_diffrn_measured_fraction_theta_max 0.998
_diffrn_measurement_device_type 'Bruker APEX-II CCD'
_diffrn_measurement_method '\w scans'
_diffrn_radiation_type MoK\a
_diffrn_radiation_wavelength 0.71073
_diffrn_reflns_av_R_equivalents 0.0272
_diffrn_reflns_av_unetI/netI 0.0218
_diffrn_reflns_Laue_measured_fraction_full 1.000
_diffrn_reflns_Laue_measured_fraction_max 0.998
_diffrn_reflns_limit_h_max 16
_diffrn_reflns_limit_h_min -16
_diffrn_reflns_limit_k_max 18
_diffrn_reflns_limit_k_min -18
_diffrn_reflns_limit_l_max 12
_diffrn_reflns_limit_l_min -12
_diffrn_reflns_number 15632
_diffrn_reflns_point_group_measured_fraction_full 1.000
_diffrn_reflns_point_group_measured_fraction_max 0.998
_diffrn_reflns_theta_full 25.242
_diffrn_reflns_theta_max 28.329
_diffrn_reflns_theta_min 2.174
_exptl_absorpt_coefficient_mu 0.091
_exptl_absorpt_correction_T_max 1.0000
_exptl_absorpt_correction_T_min 0.9200
_exptl_absorpt_correction_type numerical
_exptl_absorpt_process_details 'SADABS 2014/5'
_exptl_crystal_colour colourless
_exptl_crystal_density_diffrn 1.183
_exptl_crystal_description prism
_exptl_crystal_F_000 656
_exptl_crystal_size_max 0.322
_exptl_crystal_size_mid 0.186
_exptl_crystal_size_min 0.158
_refine_diff_density_max 0.151
_refine_diff_density_min -0.144
_refine_diff_density_rms 0.030
_refine_ls_abs_structure_details
; 
 Refined as an inversion twin. 
;
_refine_ls_abs_structure_Flack 0.3(7)
_refine_ls_extinction_method none
_refine_ls_goodness_of_fit_ref 1.057
_refine_ls_hydrogen_treatment constr
_refine_ls_matrix_type full
_refine_ls_number_parameters 191
_refine_ls_number_reflns 4229
_refine_ls_number_restraints 1
_refine_ls_restrained_S_all 1.057
_refine_ls_R_factor_all 0.0422
_refine_ls_R_factor_gt 0.0355
_refine_ls_shift/su_max 0.000
_refine_ls_shift/su_mean 0.000
_refine_ls_structure_factor_coef Fsqd
_refine_ls_weighting_details 'w=1/[\s^2^(Fo^2^)+(0.0462P)^2^+0.1799P] where P=(Fo^2^+2Fc^2^)/3'
_refine_ls_weighting_scheme calc
_refine_ls_wR_factor_gt 0.0895
_refine_ls_wR_factor_ref 0.0938
_reflns_Friedel_coverage 0.892
_reflns_Friedel_fraction_full 1.000
_reflns_Friedel_fraction_max 0.999
_reflns_number_gt 3739
_reflns_number_total 4229
_reflns_threshold_expression 'I > 2\s(I)'
_cod_data_source_file om6b00654_si_002.cif
_cod_data_source_block dal1631
_cod_database_code 4086727
_shelx_shelxl_version_number 2014/7
_shelx_space_group_comment
; 
The symmetry employed for this shelxl refinement is uniquely defined 
by the following loop, which should always be used as a source of 
symmetry information in preference to the above space-group names. 
They are only intended as comments. 
;
_shelx_estimated_absorpt_t_min 0.971
_shelx_estimated_absorpt_t_max 0.986

loop_
_space_group_symop_operation_xyz
'x, y, z'
'-x, -y, z+1/2'
'x+1/2, -y+1/2, z'
'-x+1/2, y+1/2, z+1/2'

loop_
_atom_site_label
_atom_site_type_symbol
_atom_site_fract_x
_atom_site_fract_y
_atom_site_fract_z
_atom_site_U_iso_or_equiv
_atom_site_adp_type
_atom_site_occupancy
_atom_site_site_symmetry_order
_atom_site_calc_flag
_atom_site_refinement_flags_posn
_atom_site_refinement_flags_adp
F1 F 0.19852(11) -0.04898(8) 0.12905(15) 0.0474(3) Uani 1 1 d . .
F2 F 0.33435(10) 0.05700(9) 0.15134(16) 0.0494(3) Uani 1 1 d . .
F3 F 0.26604(11) 0.02455(10) -0.06018(13) 0.0468(3) Uani 1 1 d . .
N1 N 0.01393(13) 0.16498(11) 0.28216(16) 0.0316(4) Uani 1 1 d . .
N2 N 0.13617(13) 0.29293(12) -0.01279(18) 0.0323(4) Uani 1 1 d . .
C1 C 0.15910(14) 0.12487(13) 0.10014(19) 0.0284(4) Uani 1 1 d . .
C2 C 0.08036(14) 0.16857(12) 0.1768(2) 0.0280(4) Uani 1 1 d . .
C3 C 0.12653(14) 0.21620(13) 0.0651(2) 0.0289(4) Uani 1 1 d . .
C11 C 0.01433(15) 0.07901(13) 0.3723(2) 0.0324(4) Uani 1 1 d . .
H11 H -0.0356 0.0919 0.4502 0.039 Uiso 1 1 calc R U
C12 C -0.02743(19) -0.00782(16) 0.2950(2) 0.0419(5) Uani 1 1 d . .
H12A H -0.0265 -0.0637 0.3562 0.050 Uiso 1 1 calc R U
H12B H -0.1001 0.0045 0.2645 0.050 Uiso 1 1 calc R U
H12C H 0.0174 -0.0203 0.2144 0.050 Uiso 1 1 calc R U
C13 C 0.12318(18) 0.06188(15) 0.4351(2) 0.0397(5) Uani 1 1 d . .
H13A H 0.1209 0.0048 0.4939 0.048 Uiso 1 1 calc R U
H13B H 0.1750 0.0523 0.3611 0.048 Uiso 1 1 calc R U
H13C H 0.1436 0.1175 0.4907 0.048 Uiso 1 1 calc R U
C14 C -0.05035(19) 0.24902(15) 0.3236(2) 0.0424(5) Uani 1 1 d . .
H14 H -0.0463 0.2970 0.2470 0.051 Uiso 1 1 calc R U
C15 C -0.0040(3) 0.2955(2) 0.4523(4) 0.0711(9) Uani 1 1 d . .
H15A H -0.0472 0.3509 0.4785 0.085 Uiso 1 1 calc R U
H15B H -0.0034 0.2490 0.5281 0.085 Uiso 1 1 calc R U
H15C H 0.0685 0.3166 0.4333 0.085 Uiso 1 1 calc R U
C16 C -0.16592(19) 0.2231(2) 0.3432(3) 0.0549(7) Uani 1 1 d . .
H16A H -0.2057 0.2803 0.3704 0.066 Uiso 1 1 calc R U
H16B H -0.1945 0.1980 0.2564 0.066 Uiso 1 1 calc R U
H16C H -0.1722 0.1743 0.4155 0.066 Uiso 1 1 calc R U
C21 C 0.22194(15) 0.29926(14) -0.1177(2) 0.0353(4) Uani 1 1 d . .
H21 H 0.2207 0.3656 -0.1565 0.042 Uiso 1 1 calc R U
C22 C 0.33005(17) 0.28372(16) -0.0534(3) 0.0436(5) Uani 1 1 d . .
H22A H 0.3846 0.2883 -0.1250 0.052 Uiso 1 1 calc R U
H22B H 0.3427 0.3327 0.0172 0.052 Uiso 1 1 calc R U
H22C H 0.3327 0.2201 -0.0108 0.052 Uiso 1 1 calc R U
C23 C 0.2021(2) 0.2303(2) -0.2366(3) 0.0557(6) Uani 1 1 d . .
H23A H 0.2595 0.2357 -0.3042 0.067 Uiso 1 1 calc R U
H23B H 0.1993 0.1646 -0.2012 0.067 Uiso 1 1 calc R U
H23C H 0.1346 0.2460 -0.2811 0.067 Uiso 1 1 calc R U
C24 C 0.06698(17) 0.37781(15) 0.0120(2) 0.0386(5) Uani 1 1 d . .
H24 H 0.0052 0.3551 0.0677 0.046 Uiso 1 1 calc R U
C25 C 0.1236(2) 0.45284(17) 0.0976(3) 0.0542(6) Uani 1 1 d . .
H25A H 0.0766 0.5077 0.1124 0.065 Uiso 1 1 calc R U
H25B H 0.1435 0.4253 0.1871 0.065 Uiso 1 1 calc R U
H25C H 0.1874 0.4740 0.0489 0.065 Uiso 1 1 calc R U
C26 C 0.02299(19) 0.41784(19) -0.1224(3) 0.0530(6) Uani 1 1 d . .
H26A H -0.0220 0.4733 -0.1025 0.064 Uiso 1 1 calc R U
H26B H 0.0816 0.4375 -0.1824 0.064 Uiso 1 1 calc R U
H26C H -0.0190 0.3685 -0.1691 0.064 Uiso 1 1 calc R U
B B 0.24201(17) 0.03560(16) 0.0787(3) 0.0321(4) Uani 1 1 d . .

loop_
_atom_site_aniso_label
_atom_site_aniso_U_11
_atom_site_aniso_U_22
_atom_site_aniso_U_33
_atom_site_aniso_U_23
_atom_site_aniso_U_13
_atom_site_aniso_U_12
F1 0.0529(7) 0.0279(6) 0.0615(9) 0.0035(6) 0.0121(7) 0.0023(5)
F2 0.0370(7) 0.0500(7) 0.0613(9) -0.0057(6) -0.0158(6) 0.0076(5)
F3 0.0476(7) 0.0556(8) 0.0371(7) -0.0033(6) 0.0081(6) 0.0105(6)
N1 0.0338(8) 0.0297(8) 0.0313(8) 0.0087(7) 0.0057(7) 0.0059(6)
N2 0.0294(8) 0.0327(8) 0.0348(9) 0.0105(7) 0.0049(7) 0.0005(6)
C1 0.0274(9) 0.0299(9) 0.0280(9) 0.0023(7) -0.0003(7) -0.0029(7)
C2 0.0286(8) 0.0274(8) 0.0281(9) 0.0034(7) -0.0023(7) -0.0012(7)
C3 0.0247(8) 0.0333(9) 0.0288(9) 0.0032(7) -0.0017(7) -0.0025(7)
C11 0.0373(10) 0.0312(9) 0.0289(9) 0.0087(8) 0.0054(8) 0.0016(8)
C12 0.0429(12) 0.0380(11) 0.0450(13) 0.0042(9) 0.0049(9) -0.0087(9)
C13 0.0453(11) 0.0413(11) 0.0326(10) 0.0079(9) -0.0033(9) 0.0062(9)
C14 0.0505(13) 0.0345(10) 0.0422(11) 0.0104(9) 0.0146(10) 0.0153(9)
C15 0.082(2) 0.0490(16) 0.082(2) -0.0233(15) 0.0070(17) 0.0072(15)
C16 0.0435(13) 0.0689(17) 0.0525(15) 0.0161(13) 0.0130(11) 0.0212(11)
C21 0.0345(10) 0.0350(10) 0.0363(10) 0.0078(8) 0.0089(9) -0.0026(8)
C22 0.0322(10) 0.0398(12) 0.0586(14) 0.0050(11) 0.0094(10) -0.0018(9)
C23 0.0662(17) 0.0649(16) 0.0360(12) -0.0009(11) 0.0095(12) -0.0136(13)
C24 0.0328(10) 0.0363(10) 0.0468(12) 0.0159(9) 0.0091(9) 0.0065(8)
C25 0.0587(15) 0.0401(12) 0.0638(17) -0.0008(12) 0.0106(13) 0.0086(10)
C26 0.0415(12) 0.0566(14) 0.0610(15) 0.0293(12) 0.0053(12) 0.0085(10)
B 0.0307(10) 0.0315(10) 0.0340(11) 0.0005(9) -0.0007(9) 0.0020(8)

loop_
_atom_type_symbol
_atom_type_description
_atom_type_scat_dispersion_real
_atom_type_scat_dispersion_imag
_atom_type_scat_source
C C 0.0033 0.0016 'International Tables Vol C Tables 4.2.6.8 and 6.1.1.4'
H H 0.0000 0.0000 'International Tables Vol C Tables 4.2.6.8 and 6.1.1.4'
B B 0.0013 0.0007 'International Tables Vol C Tables 4.2.6.8 and 6.1.1.4'
N N 0.0061 0.0033 'International Tables Vol C Tables 4.2.6.8 and 6.1.1.4'
F F 0.0171 0.0103 'International Tables Vol C Tables 4.2.6.8 and 6.1.1.4'

loop_
_geom_angle_atom_site_label_1
_geom_angle_atom_site_label_2
_geom_angle_atom_site_label_3
_geom_angle
C2 N1 C14 121.79(16)
C2 N1 C11 118.82(15)
C14 N1 C11 118.89(15)
C3 N2 C21 120.47(16)
C3 N2 C24 120.02(16)
C21 N2 C24 119.30(16)
C3 C1 C2 60.69(13)
C3 C1 B 149.27(17)
C2 C1 B 149.54(17)
N1 C2 C1 148.66(18)
N1 C2 C3 151.69(18)
C1 C2 C3 59.62(13)
N2 C3 C1 149.79(18)
N2 C3 C2 150.44(18)
C1 C3 C2 59.69(13)
N1 C11 C12 110.78(17)
N1 C11 C13 111.41(16)
C12 C11 C13 112.65(17)
N1 C14 C16 111.9(2)
N1 C14 C15 110.4(2)
C16 C14 C15 111.7(2)
N2 C21 C22 111.54(18)
N2 C21 C23 111.02(17)
C22 C21 C23 111.6(2)
N2 C24 C25 111.10(18)
N2 C24 C26 111.61(19)
C25 C24 C26 112.75(19)
F3 B F1 109.37(18)
F3 B F2 109.23(18)
F1 B F2 109.63(18)
F3 B C1 110.28(17)
F1 B C1 110.38(16)
F2 B C1 107.93(16)

loop_
_geom_bond_atom_site_label_1
_geom_bond_atom_site_label_2
_geom_bond_distance
F1 B 1.391(2)
F2 B 1.395(3)
F3 B 1.387(3)
N1 C2 1.322(2)
N1 C14 1.482(3)
N1 C11 1.484(2)
N2 C3 1.316(2)
N2 C21 1.488(2)
N2 C24 1.492(3)
C1 C3 1.382(3)
C1 C2 1.383(3)
C1 B 1.641(3)
C2 C3 1.397(3)
C11 C12 1.519(3)
C11 C13 1.523(3)
C14 C16 1.517(3)
C14 C15 1.523(4)
C21 C22 1.517(3)
C21 C23 1.522(3)
C24 C25 1.516(4)
C24 C26 1.522(3)

loop_
_geom_torsion_atom_site_label_1
_geom_torsion_atom_site_label_2
_geom_torsion_atom_site_label_3
_geom_torsion_atom_site_label_4
_geom_torsion
C14 N1 C2 C1 172.8(3)
C11 N1 C2 C1 1.1(4)
C14 N1 C2 C3 -3.7(5)
C11 N1 C2 C3 -175.5(3)
C3 C1 C2 N1 -178.1(4)
B C1 C2 N1 -6.2(6)
B C1 C2 C3 171.9(4)
C21 N2 C3 C1 -3.6(4)
C24 N2 C3 C1 -178.2(3)
C21 N2 C3 C2 170.8(3)
C24 N2 C3 C2 -3.8(5)
C2 C1 C3 N2 176.8(4)
B C1 C3 N2 4.8(6)
B C1 C3 C2 -171.9(4)
N1 C2 C3 N2 1.2(6)
C1 C2 C3 N2 -176.7(4)
N1 C2 C3 C1 177.9(4)
C2 N1 C11 C12 -68.5(2)
C14 N1 C11 C12 119.5(2)
C2 N1 C11 C13 57.8(2)
C14 N1 C11 C13 -114.3(2)
C2 N1 C14 C16 131.3(2)
C11 N1 C14 C16 -56.9(3)
C2 N1 C14 C15 -103.7(2)
C11 N1 C14 C15 68.1(3)
C3 N2 C21 C22 -55.5(2)
C24 N2 C21 C22 119.2(2)
C3 N2 C21 C23 69.7(2)
C24 N2 C21 C23 -115.6(2)
C3 N2 C24 C25 98.0(2)
C21 N2 C24 C25 -76.7(2)
C3 N2 C24 C26 -135.20(19)
C21 N2 C24 C26 50.1(2)
C3 C1 B F3 -39.8(4)
C2 C1 B F3 154.1(3)
C3 C1 B F1 -160.8(3)
C2 C1 B F1 33.2(4)
C3 C1 B F2 79.4(4)
C2 C1 B F2 -86.6(4)
